data_2017008
loop_
_publ_author_name
'Janczak, Jan'
'Perp\'etuo, Genivaldo Julio'

_publ_section_title
;
 A three-dimensional hydrogen-bonded network in bis(4-hydroxyanilinium)
 selenate(VI) dihydrate
;
_journal_coeditor_code GD3275
_journal_issue 3
_journal_name_full 'Acta Crystallographica Section C'
_journal_page_first o121
_journal_page_last o122
_journal_paper_doi 10.1107/S0108270109005782
_journal_volume 65
_journal_year 2009
_chemical_formula_iupac '2C6 H8 N O +, Se O4 2-, 2H2 O'
_chemical_formula_moiety '2(C6 H8 N O +), O4 Se 2-, 2(H2 O)'
_chemical_formula_sum 'C12 H20 N2 O8 Se'
_chemical_formula_weight 399.26
_chemical_name_systematic
;
bis(4-hydroxyanilinium) selenate(VI) dihydrate
;
_space_group_IT_number 15
_symmetry_cell_setting monoclinic
_symmetry_space_group_name_Hall '-C 2yc'
_symmetry_space_group_name_H-M 'C 1 2/c 1'
_atom_sites_solution_hydrogens geom
_atom_sites_solution_primary direct
_atom_sites_solution_secondary difmap
_audit_creation_method SHELXL-97
_cell_angle_alpha 90.00
_cell_angle_beta 109.820(10)
_cell_angle_gamma 90.00
_cell_formula_units_Z 8
_cell_length_a 37.632(6)
_cell_length_b 6.5200(10)
_cell_length_c 14.431(3)
_cell_measurement_reflns_used 1276
_cell_measurement_temperature 295(2)
_cell_measurement_theta_max 28.3
_cell_measurement_theta_min 2.83
_cell_volume 3331.1(10)
_computing_cell_refinement 'CrysAlis CCD (Oxford Diffraction, 2006)'
_computing_data_collection 'CrysAlis CCD (Oxford Diffraction, 2006)'
_computing_data_reduction 'CrysAlis RED (Oxford Diffraction, 2006)'
_computing_molecular_graphics 'DIAMOND (Brandenburg & Putz, 2006)'
_computing_publication_material 'SHELXL97 (Sheldrick, 2008)'
_computing_structure_refinement 'SHELXL97 (Sheldrick, 2008)'
_computing_structure_solution 'SHELXS97 (Sheldrick, 2008)'
_diffrn_ambient_temperature 295(2)
_diffrn_detector_area_resol_mean '1024x1024 with blocks 2x2'
_diffrn_measured_fraction_theta_full 0.988
_diffrn_measured_fraction_theta_max 0.944
_diffrn_measurement_device_type 'Kuma KM-4 with CCD area-detector'
_diffrn_measurement_method \w
_diffrn_radiation_monochromator graphite
_diffrn_radiation_source 'fine-focus sealed tube'
_diffrn_radiation_type MoK\a
_diffrn_radiation_wavelength 0.71073
_diffrn_reflns_av_R_equivalents 0.0251
_diffrn_reflns_av_sigmaI/netI 0.0391
_diffrn_reflns_limit_h_max 49
_diffrn_reflns_limit_h_min -50
_diffrn_reflns_limit_k_max 8
_diffrn_reflns_limit_k_min -7
_diffrn_reflns_limit_l_max 19
_diffrn_reflns_limit_l_min -19
_diffrn_reflns_number 21626
_diffrn_reflns_theta_full 28.50
_diffrn_reflns_theta_max 29.30
_diffrn_reflns_theta_min 2.83
_exptl_absorpt_coefficient_mu 2.296
_exptl_absorpt_correction_T_max 0.684
_exptl_absorpt_correction_T_min 0.532
_exptl_absorpt_correction_type numerical
_exptl_absorpt_process_details '(CrysAlis RED; Oxford Diffraction, 2006)'
_exptl_crystal_colour colourless
_exptl_crystal_density_diffrn 1.592
_exptl_crystal_density_meas 1.59
_exptl_crystal_density_method floatation
_exptl_crystal_description paralellepiped
_exptl_crystal_F_000 1632
_exptl_crystal_size_max 0.32
_exptl_crystal_size_mid 0.24
_exptl_crystal_size_min 0.18
_refine_diff_density_max 0.380
_refine_diff_density_min -0.441
_refine_ls_extinction_method none
_refine_ls_goodness_of_fit_ref 1.002
_refine_ls_hydrogen_treatment constr
_refine_ls_matrix_type full
_refine_ls_number_parameters 222
_refine_ls_number_reflns 4283
_refine_ls_number_restraints 0
_refine_ls_restrained_S_all 1.001
_refine_ls_R_factor_all 0.0427
_refine_ls_R_factor_gt 0.0230
_refine_ls_shift/su_max 0.003
_refine_ls_shift/su_mean 0.000
_refine_ls_structure_factor_coef Fsqd
_refine_ls_weighting_details 'calc w=1/[\s^2^(Fo^2^)+(0.0243P)^2^] where P=(Fo^2^+2Fc^2^)/3'
_refine_ls_weighting_scheme calc
_refine_ls_wR_factor_gt 0.0445
_refine_ls_wR_factor_ref 0.0507
_reflns_number_gt 3056
_reflns_number_total 4283
_reflns_threshold_expression I>2\s(I)
_cod_data_source_file gd3275.cif
_cod_data_source_block I
_cod_original_cell_volume 3331.0(10)
_cod_original_sg_symbol_H-M 'C 2/c'
_cod_database_code 2017008
_cod_database_fobs_code 2017008

loop_
_symmetry_equiv_pos_as_xyz
'x, y, z'
'-x, y, -z+1/2'
'x+1/2, y+1/2, z'
'-x+1/2, y+1/2, -z+1/2'
'-x, -y, -z'
'x, -y, z-1/2'
'-x+1/2, -y+1/2, -z'
'x+1/2, -y+1/2, z-1/2'

loop_
_atom_site_type_symbol
_atom_site_label
_atom_site_fract_x
_atom_site_fract_y
_atom_site_fract_z
_atom_site_U_iso_or_equiv
_atom_site_adp_type
_atom_site_calc_flag
_atom_site_refinement_flags
_atom_site_occupancy
_atom_site_disorder_assembly
_atom_site_disorder_group
Se Se1 0.119226(4) 0.05390(2) 0.343974(11) 0.03802(6) Uani d . 1 . .
O O1 0.11338(3) -0.19164(16) 0.32617(8) 0.0391(3) Uani d . 1 . .
O O2 0.15030(4) 0.09187(17) 0.45385(8) 0.0496(3) Uani d . 1 . .
O O3 0.13604(4) 0.15035(19) 0.26340(8) 0.0537(3) Uani d . 1 . .
O O4 0.07984(3) 0.16144(19) 0.33716(10) 0.0569(4) Uani d . 1 . .
C C1 0.03000(4) 0.5844(2) 0.38550(11) 0.0295(4) Uani d . 1 . .
C C2 0.01693(5) 0.7790(3) 0.39182(12) 0.0410(4) Uani d . 1 . .
H H2 0.0325 0.8918 0.3963 0.049 Uiso calc R 1 . .
C C3 -0.01944(5) 0.8059(3) 0.39147(13) 0.0454(5) Uani d . 1 . .
H H3 -0.0285 0.9371 0.3956 0.055 Uiso calc R 1 . .
C C4 -0.04233(5) 0.6374(3) 0.38495(11) 0.0380(4) Uani d . 1 . .
C C5 -0.02976(5) 0.4437(3) 0.37226(12) 0.0414(4) Uani d . 1 . .
H H5 -0.0458 0.3313 0.3633 0.050 Uiso calc R 1 . .
C C6 0.00647(5) 0.4182(2) 0.37298(12) 0.0380(4) Uani d . 1 . .
H H6 0.0151 0.2881 0.3650 0.046 Uiso calc R 1 . .
N N1 0.06968(4) 0.5508(2) 0.39750(10) 0.0358(3) Uani d . 1 . .
H H11 0.0834 0.5512 0.4613 0.054 Uiso calc R 1 . .
H H12 0.0776 0.6504 0.3672 0.054 Uiso calc R 1 . .
H H13 0.0722 0.4304 0.3713 0.054 Uiso calc R 1 . .
O O5 -0.07735(3) 0.6505(2) 0.39405(9) 0.0534(3) Uani d . 1 . .
H H51 -0.0818 0.7703 0.4035 0.080 Uiso calc R 1 . .
C C21 0.19413(4) 0.5924(2) 0.29990(11) 0.0304(4) Uani d . 1 . .
C C22 0.21590(5) 0.4428(3) 0.35961(12) 0.0399(4) Uani d . 1 . .
H H22 0.2053 0.3167 0.3656 0.048 Uiso calc R 1 . .
C C23 0.25369(5) 0.4807(3) 0.41090(13) 0.0427(4) Uani d . 1 . .
H H23 0.2686 0.3796 0.4510 0.051 Uiso calc R 1 . .
C C24 0.26920(5) 0.6676(3) 0.40257(12) 0.0382(4) Uani d . 1 . .
C C25 0.24715(5) 0.8183(3) 0.34261(13) 0.0470(5) Uani d . 1 . .
H H25 0.2577 0.9446 0.3367 0.056 Uiso calc R 1 . .
C C26 0.20951(5) 0.7802(3) 0.29159(12) 0.0406(4) Uani d . 1 . .
H H26 0.1945 0.8814 0.2516 0.049 Uiso calc R 1 . .
O O25 0.30616(3) 0.71280(19) 0.45165(10) 0.0600(4) Uani d . 1 . .
H H251 0.3165 0.6140 0.4851 0.090 Uiso calc R 1 . .
N N21 0.15430(3) 0.55421(19) 0.24509(9) 0.0319(3) Uani d . 1 . .
H H211 0.1484 0.4270 0.2569 0.048 Uiso calc R 1 . .
H H212 0.1501 0.5693 0.1809 0.048 Uiso calc R 1 . .
H H213 0.1402 0.6430 0.2641 0.048 Uiso calc R 1 . .
O O6 0.10040(5) 0.0306(3) 0.07158(11) 0.0757(5) Uani d D 1 . .
H H61 0.1149 0.0550 0.1272 0.113 Uiso d D 1 . .
H H62 0.1164 -0.0120 0.049 0.113 Uiso d D 1 . .
O O7 0.14738(4) 0.45667(19) 0.54609(10) 0.0468(3) Uani d D 1 . .
H H71 0.1533 0.3660 0.5151 0.070 Uiso d D 1 . .
H H72 0.1626 0.5430 0.5421 0.070 Uiso d D 1 . .

loop_
_atom_site_aniso_label
_atom_site_aniso_U_11
_atom_site_aniso_U_22
_atom_site_aniso_U_33
_atom_site_aniso_U_12
_atom_site_aniso_U_13
_atom_site_aniso_U_23
Se1 0.03949(9) 0.03369(8) 0.04013(8) -0.00110(7) 0.00916(6) -0.00102(7)
O1 0.0472(8) 0.0329(6) 0.0448(8) -0.0045(5) 0.0273(6) -0.0040(5)
O2 0.0525(8) 0.0455(8) 0.0359(7) 0.0048(6) -0.0046(6) -0.0072(5)
O3 0.0689(10) 0.0487(7) 0.0500(7) -0.0217(7) 0.0296(7) -0.0004(6)
O4 0.0474(7) 0.0435(8) 0.0779(10) 0.0082(6) 0.0189(7) -0.0122(7)
C1 0.0263(8) 0.0331(10) 0.0287(8) 0.0012(7) 0.0087(6) -0.0030(6)
C2 0.0405(10) 0.0352(10) 0.0493(11) 0.0018(8) 0.0184(9) -0.0066(8)
C3 0.0421(11) 0.0427(11) 0.0527(12) -0.0095(9) 0.0195(9) -0.0100(9)
C4 0.0300(9) 0.0501(11) 0.0311(9) -0.0060(9) 0.0058(7) -0.0109(8)
C5 0.0332(10) 0.0477(11) 0.0394(9) 0.0044(9) 0.0074(8) 0.0026(8)
C6 0.0383(10) 0.0349(10) 0.0396(9) 0.0027(8) 0.0117(8) 0.0047(7)
N1 0.0281(7) 0.0362(8) 0.0438(8) -0.0013(7) 0.0133(6) -0.0033(7)
O5 0.0361(7) 0.0653(9) 0.0592(8) -0.0046(7) 0.0129(6) -0.0106(7)
C21 0.0258(9) 0.0337(10) 0.0312(8) -0.0002(7) 0.0092(7) 0.0006(7)
C22 0.0346(9) 0.0328(9) 0.0474(10) 0.0028(8) 0.0075(8) -0.0054(8)
C23 0.0356(10) 0.0363(10) 0.0486(10) -0.0011(8) 0.0043(8) -0.0141(8)
C24 0.0319(9) 0.0392(10) 0.0394(10) 0.0041(8) 0.0067(7) -0.0042(8)
C25 0.0371(11) 0.0331(10) 0.0630(12) 0.0066(8) 0.0071(9) -0.0116(9)
C26 0.0333(10) 0.0319(9) 0.0513(11) -0.0026(8) 0.0076(8) -0.0117(8)
O25 0.0410(7) 0.0471(8) 0.0730(10) 0.0090(6) -0.0054(7) -0.0196(7)
N21 0.0273(7) 0.0299(7) 0.0375(7) -0.0010(6) 0.0094(6) -0.0020(6)
O6 0.0627(11) 0.1041(13) 0.0626(9) -0.0155(10) 0.0228(8) -0.0242(9)
O7 0.0532(9) 0.0432(8) 0.0483(8) -0.0131(7) 0.0227(6) -0.0094(6)

loop_
_atom_type_symbol
_atom_type_description
_atom_type_scat_dispersion_real
_atom_type_scat_dispersion_imag
_atom_type_scat_source
C C 0.0033 0.0016 'International Tables Vol C Tables 4.2.6.8 and 6.1.1.4'
H H 0.0000 0.0000 'International Tables Vol C Tables 4.2.6.8 and 6.1.1.4'
N N 0.0061 0.0033 'International Tables Vol C Tables 4.2.6.8 and 6.1.1.4'
O O 0.0106 0.0060 'International Tables Vol C Tables 4.2.6.8 and 6.1.1.4'
Se Se -0.0929 2.2259 'International Tables Vol C Tables 4.2.6.8 and 6.1.1.4'

loop_
_geom_angle_atom_site_label_1
_geom_angle_atom_site_label_2
_geom_angle_atom_site_label_3
_geom_angle_site_symmetry_1
_geom_angle_site_symmetry_3
_geom_angle
_geom_angle_publ_flag
O4 Se1 O1 . . 110.27(6) ?
O4 Se1 O3 . . 111.14(7) ?
O1 Se1 O3 . . 109.42(6) ?
O4 Se1 O2 . . 109.44(7) ?
O1 Se1 O2 . . 108.41(5) ?
O3 Se1 O2 . . 108.08(7) ?
C6 C1 C2 . . 120.52(16) ?
C6 C1 N1 . . 119.06(14) ?
C2 C1 N1 . . 120.33(14) ?
C1 C2 C3 . . 119.66(16) ?
C1 C2 H2 . . 120.2 ?
C3 C2 H2 . . 120.2 ?
C2 C3 C4 . . 119.65(17) ?
C2 C3 H3 . . 120.2 ?
C4 C3 H3 . . 120.2 ?
O5 C4 C3 . . 122.83(18) ?
O5 C4 C5 . . 116.93(16) ?
C3 C4 C5 . . 120.20(16) ?
C6 C5 C4 . . 119.61(16) ?
C6 C5 H5 . . 120.2 ?
C4 C5 H5 . . 120.2 ?
C5 C6 C1 . . 120.11(16) ?
C5 C6 H6 . . 119.9 ?
C1 C6 H6 . . 119.9 ?
C1 N1 H11 . . 109.5 ?
C1 N1 H12 . . 109.5 ?
H11 N1 H12 . . 109.5 ?
C1 N1 H13 . . 109.5 ?
H11 N1 H13 . . 109.5 ?
H12 N1 H13 . . 109.5 ?
C4 O5 H51 . . 109.5 ?
C22 C21 C26 . . 120.49(15) ?
C22 C21 N21 . . 120.20(14) ?
C26 C21 N21 . . 119.31(14) ?
C21 C22 C23 . . 119.63(15) ?
C21 C22 H22 . . 120.2 ?
C23 C22 H22 . . 120.2 ?
C24 C23 C22 . . 120.10(16) ?
C24 C23 H23 . . 120.0 ?
C22 C23 H23 . . 120.0 ?
O25 C24 C23 . . 122.39(15) ?
O25 C24 C25 . . 117.49(15) ?
C23 C24 C25 . . 120.12(15) ?
C26 C25 C24 . . 119.70(16) ?
C26 C25 H25 . . 120.2 ?
C24 C25 H25 . . 120.2 ?
C21 C26 C25 . . 119.96(15) ?
C21 C26 H26 . . 120.0 ?
C25 C26 H26 . . 120.0 ?
C24 O25 H251 . . 109.5 ?
C21 N21 H211 . . 109.5 ?
C21 N21 H212 . . 109.5 ?
H211 N21 H212 . . 109.5 ?
C21 N21 H213 . . 109.5 ?
H211 N21 H213 . . 109.5 ?
H212 N21 H213 . . 109.5 ?
H61 O6 H62 . . 97 ?
H71 O7 H72 . . 98 ?

loop_
_geom_bond_atom_site_label_1
_geom_bond_atom_site_label_2
_geom_bond_site_symmetry_2
_geom_bond_distance
_geom_bond_publ_flag
Se1 O4 . 1.6123(12) ?
Se1 O1 . 1.6245(11) ?
Se1 O3 . 1.6269(12) ?
Se1 O2 . 1.6387(13) ?
C1 C6 . 1.372(2) ?
C1 C2 . 1.375(2) ?
C1 N1 . 1.460(2) ?
C2 C3 . 1.378(2) ?
C2 H2 . 0.9300 ?
C3 C4 . 1.380(2) ?
C3 H3 . 0.9300 ?
C4 O5 . 1.3709(19) ?
C4 C5 . 1.382(2) ?
C5 C6 . 1.370(2) ?
C5 H5 . 0.9300 ?
C6 H6 . 0.9300 ?
N1 H11 . 0.8900 ?
N1 H12 . 0.8900 ?
N1 H13 . 0.8900 ?
O5 H51 . 0.8200 ?
C21 C22 . 1.374(2) ?
C21 C26 . 1.377(2) ?
C21 N21 . 1.460(2) ?
C22 C23 . 1.385(2) ?
C22 H22 . 0.9300 ?
C23 C24 . 1.374(2) ?
C23 H23 . 0.9300 ?
C24 O25 . 1.3620(19) ?
C24 C25 . 1.384(2) ?
C25 C26 . 1.379(2) ?
C25 H25 . 0.9300 ?
C26 H26 . 0.9300 ?
O25 H251 . 0.8200 ?
N21 H211 . 0.8900 ?
N21 H212 . 0.8900 ?
N21 H213 . 0.8900 ?
O6 H61 . 0.8200 ?
O6 H62 . 0.8200 ?
O7 H71 . 0.8200 ?
O7 H72 . 0.8200 ?

loop_
_geom_hbond_atom_site_label_D
_geom_hbond_atom_site_label_H
_geom_hbond_atom_site_label_A
_geom_hbond_site_symmetry_A
_geom_hbond_distance_DH
_geom_hbond_distance_HA
_geom_hbond_distance_DA
_geom_hbond_angle_DHA
_geom_hbond_publ_flag
N1 H11 O7 . 0.89 2.38 3.045(2) 131 y
N1 H11 O5 5_566 0.89 2.54 3.204(2) 132 y
N1 H12 O1 1_565 0.89 1.94 2.781(2) 157 y
N1 H13 O4 . 0.89 1.87 2.752(2) 171 y
O5 H51 O6 2_565 0.82 1.92 2.726(2) 170 y
O25 H251 O2 7_556 0.82 1.84 2.641(2) 165 y
N21 H211 O3 . 0.89 1.87 2.757(2) 172 y
N21 H212 O7 6_565 0.89 1.92 2.795(2) 167 y
N21 H213 O1 1_565 0.89 1.90 2.776(2) 170 y
O6 H61 O3 . 0.82 1.95 2.748(2) 163 y
O6 H62 O2 6 0.82 2.24 3.035(2) 166 y
O7 H71 O2 . 0.82 1.98 2.746(2) 156 y
O7 H72 O25 7_566 0.82 1.96 2.768(2) 168 y

loop_
_cod_related_entry_id
_cod_related_entry_database
_cod_related_entry_code
1 ChemSpider 30654147
